data_1568663
loop_
_publ_author_name
'Duan, Yuxiao'
'Chen, Meng'
'Hayashi, Hironobu'
'Yamada, Hiroko'
'Liu, Xinyue'
'Zhang, Lei'

_publ_section_title
;
 Buckybowl and its chiral hybrids featuring eight-membered rings and
 helicene units.
;
_journal_issue 38
_journal_name_full 'Chemical science'
_journal_page_first 10420
_journal_page_last 10428
_journal_paper_doi 10.1039/d3sc00658a
_journal_volume 14
_journal_year 2023
_chemical_formula_moiety 'C72 H54, 1.815(C7 H8)'
_chemical_formula_sum 'C84.7 H68.52'
_chemical_formula_weight 1086.34
_space_group_crystal_system monoclinic
_space_group_IT_number 14
_space_group_name_Hall '-P 2ybc'
_space_group_name_H-M_alt 'P 1 21/c 1'
_atom_sites_solution_hydrogens geom
_atom_sites_solution_primary dual
_audit_creation_date 2022-09-03
_audit_creation_method
;
Olex2 1.5
(compiled 2021.12.09 svn.r5202d8cf for OlexSys, GUI svn.r6439)
;
_audit_update_record
;
2022-09-19 deposited with the CCDC.	2023-03-07 downloaded from the CCDC.
;
_cell_angle_alpha 90
_cell_angle_beta 91.5252(9)
_cell_angle_gamma 90
_cell_formula_units_Z 4
_cell_length_a 11.53234(11)
_cell_length_b 17.84770(19)
_cell_length_c 30.0310(3)
_cell_measurement_reflns_used 35107
_cell_measurement_temperature 170.00(10)
_cell_measurement_theta_max 65.653
_cell_measurement_theta_min 3.83
_cell_volume 6178.96(11)
_computing_molecular_graphics 'Olex2 1.5 (Dolomanov et al., 2009)'
_computing_publication_material 'Olex2 1.5 (Dolomanov et al., 2009)'
_computing_structure_refinement 'SHELXL 2018/3 (Sheldrick, 2015)'
_computing_structure_solution 'SHELXT  (Sheldrick, 2015)'
_diffrn_ambient_temperature 170.00(10)
_diffrn_measured_fraction_theta_full 0.996
_diffrn_measured_fraction_theta_max 0.996
_diffrn_measurement_device_type 'XtaLAB AFC11 (RINC): quarter-chi single'
_diffrn_radiation_type CuK\a
_diffrn_radiation_wavelength 1.54184
_diffrn_reflns_av_R_equivalents 0.1257
_diffrn_reflns_av_unetI/netI 0.0911
_diffrn_reflns_Laue_measured_fraction_full 0.996
_diffrn_reflns_Laue_measured_fraction_max 0.996
_diffrn_reflns_limit_h_max 13
_diffrn_reflns_limit_h_min -13
_diffrn_reflns_limit_k_max 20
_diffrn_reflns_limit_k_min -16
_diffrn_reflns_limit_l_max 31
_diffrn_reflns_limit_l_min -34
_diffrn_reflns_number 72668
_diffrn_reflns_point_group_measured_fraction_full 0.996
_diffrn_reflns_point_group_measured_fraction_max 0.996
_diffrn_reflns_theta_full 63.023
_diffrn_reflns_theta_max 63.023
_diffrn_reflns_theta_min 3.848
_exptl_absorpt_coefficient_mu 0.496
_exptl_crystal_colour brown
_exptl_crystal_colour_primary brown
_exptl_crystal_density_diffrn 1.168
_exptl_crystal_description needle
_exptl_crystal_F_000 2307
_exptl_crystal_size_max 0.35
_exptl_crystal_size_mid 0.07
_exptl_crystal_size_min 0.04
_refine_diff_density_max 0.350
_refine_diff_density_min -0.386
_refine_diff_density_rms 0.080
_refine_ls_extinction_method none
_refine_ls_goodness_of_fit_ref 1.069
_refine_ls_hydrogen_treatment constr
_refine_ls_matrix_type full
_refine_ls_number_parameters 918
_refine_ls_number_reflns 9972
_refine_ls_number_restraints 732
_refine_ls_restrained_S_all 1.079
_refine_ls_R_factor_all 0.0647
_refine_ls_R_factor_gt 0.0601
_refine_ls_shift/su_max 0.000
_refine_ls_shift/su_mean 0.000
_refine_ls_structure_factor_coef Fsqd
_refine_ls_weighting_details 'w=1/[\s^2^(Fo^2^)+(0.0931P)^2^+0.9974P] where P=(Fo^2^+2Fc^2^)/3'
_refine_ls_weighting_scheme calc
_refine_ls_wR_factor_gt 0.1527
_refine_ls_wR_factor_ref 0.1590
_reflns_Friedel_coverage 0.000
_reflns_number_gt 8842
_reflns_number_total 9972
_reflns_threshold_expression 'I > 2\s(I)'
_cod_data_source_file d3sc00658a2.cif
_cod_data_source_block zrh2_max_reject
_cod_depositor_comments 'Adding full bibliography for 1568662--1568666.cif.'
_cod_original_formula_sum 'C84.70 H68.52'
_cod_database_code 1568663
_shelx_shelxl_version_number 2018/3
_shelx_space_group_comment
;
The symmetry employed for this shelxl refinement is uniquely defined
by the following loop, which should always be used as a source of
symmetry information in preference to the above space-group names.
They are only intended as comments.
;
_olex2_refinement_description
;
1. Restrained distances
 C3B'-C2B' = C4B'-C3B' = C5B'-C4B' = C6B'-C5B' = C6B'-C1B' = C2B'-C1B'
 1.39 with sigma of 0.01
 C6B-C1B = C6B-C5B = C5B-C4B = C4B-C3B = C3B-C2B = C2B-C1B
 1.39 with sigma of 0.01
2. Restrained planarity
 C1A', C2A', C3A', C4A', C5A', C6A', C7A'
 with sigma of 0.01
 C1B, C2B, C3B, C4B, C5B, C6B, C7B
 with sigma of 0.01
 C1B', C2B', C3B', C4B', C5B', C6B', C7B'
 with sigma of 0.01
3. Uiso/Uaniso restraints and constraints
C1A \\sim C2A \\sim C3A \\sim C4A \\sim C5A \\sim C6A \\sim C7A \\sim C1A'
\\sim C2A' \\sim C3A' \\sim C4A' \\sim C5A' \\sim C6A' \\sim C7A': within 2A
with sigma of 0.01 and sigma for terminal atoms of 0.02 within 2A
C1B \\sim C2B \\sim C3B \\sim C4B \\sim C5B \\sim C6B \\sim C7B \\sim C1B'
\\sim C2B' \\sim C3B' \\sim C4B' \\sim C5B' \\sim C6B' \\sim C7B': within 2A
with sigma of 0.01 and sigma for terminal atoms of 0.02 within 2A
4. Rigid body (RIGU) restrains
 C1A, C2A, C3A, C4A, C5A, C6A, C7A
 with sigma for 1-2 distances of 0.004 and sigma for 1-3 distances of 0.004
 C1A', C2A', C3A', C4A', C5A', C6A', C7A'
 with sigma for 1-2 distances of 0.004 and sigma for 1-3 distances of 0.004
 C1B, C2B, C3B, C4B, C5B, C6B, C7B
 with sigma for 1-2 distances of 0.004 and sigma for 1-3 distances of 0.004
 C1B', C2B', C3B', C4B', C5B', C6B', C7B'
 with sigma for 1-2 distances of 0.004 and sigma for 1-3 distances of 0.004
5. Same fragment restrains
{C1A', C2A', C3A', C4A', C5A', C6A', C7A'} sigma for 1-2: 0.01, 1-3: 0.04
{C1B, C2B, C3B, C4B, C5B, C6B, C7B} sigma for 1-2: 0.01, 1-3: 0.04
{C1B', C2B', C3B', C4B', C5B', C6B', C7B'} sigma for 1-2: 0.01, 1-3: 0.04
as in
{C1A, C2A, C3A, C4A, C5A, C6A, C7A}
6. Others
 Sof(C1A')=Sof(C2A')=Sof(H2A')=Sof(C3A')=Sof(H3A')=Sof(C4A')=Sof(H4A')=
 Sof(C5A')=Sof(H5A')=Sof(C6A')=Sof(H6A')=Sof(C7A')=Sof(H7AD)=Sof(H7AE)=
 Sof(H7AF)=1-FVAR(1)
 Sof(C1A)=Sof(C2A)=Sof(H2A)=Sof(C3A)=Sof(H3A)=Sof(C4A)=Sof(H4A)=Sof(C5A)=
 Sof(H5A)=Sof(C6A)=Sof(H6A)=Sof(C7A)=Sof(H7AA)=Sof(H7AB)=Sof(H7AC)=FVAR(1)
 Sof(C1B)=Sof(C2B)=Sof(H2B)=Sof(C3B)=Sof(H3B)=Sof(C4B)=Sof(H4B)=Sof(C5B)=
 Sof(H5B)=Sof(C6B)=Sof(H6B)=Sof(C7B)=Sof(H7BA)=Sof(H7BB)=Sof(H7BC)=FVAR(2)
 Sof(C1B')=Sof(C2B')=Sof(H2B')=Sof(C3B')=Sof(H3B')=Sof(C4B')=Sof(H4B')=
 Sof(C5B')=Sof(H5B')=Sof(C6B')=Sof(H6B')=Sof(C7B')=Sof(H7BD)=Sof(H7BE)=
 Sof(H7BF)=FVAR(3)
7.a Me refined with riding coordinates:
 C7A'(H7AD,H7AE,H7AF), C7B'(H7BD,H7BE,H7BF)
7.b Aromatic/amide H refined with riding coordinates:
 C2(H2), C4(H4), C7(H7), C9(H9), C10(H10), C15(H15), C16(H16), C17(H17),
 C23(H23), C24(H24), C30(H30), C31(H31), C32(H32), C37(H37), C38(H38), C40(H40),
  C43(H43), C45(H45), C2A(H2A), C3A(H3A), C4A(H4A), C5A(H5A), C6A(H6A),
 C2A'(H2A'), C3A'(H3A'), C4A'(H4A'), C5A'(H5A'), C6A'(H6A'), C2B(H2B), C3B(H3B),
  C4B(H4B), C5B(H5B), C6B(H6B), C2B'(H2B'), C3B'(H3B'), C4B'(H4B'), C5B'(H5B'),
 C6B'(H6B')
7.c Idealised Me refined as rotating group:
 C58(H58A,H58B,H58C), C59(H59A,H59B,H59C), C60(H60A,H60B,H60C), C62(H62A,H62B,
 H62C), C63(H63A,H63B,H63C), C64(H64A,H64B,H64C), C66(H66A,H66B,H66C), C67(H67A,
 H67B,H67C), C68(H68A,H68B,H68C), C70(H70A,H70B,H70C), C71(H71A,H71B,H71C),
 C72(H72A,H72B,H72C), C7A(H7AA,H7AB,H7AC), C7B(H7BA,H7BB,H7BC)
;
_olex2_submission_special_instructions 'No special instructions were received'

loop_
_space_group_symop_operation_xyz
'x, y, z'
'-x, y+1/2, -z+1/2'
'-x, -y, -z'
'x, -y-1/2, z-1/2'

loop_
_atom_site_label
_atom_site_type_symbol
_atom_site_fract_x
_atom_site_fract_y
_atom_site_fract_z
_atom_site_U_iso_or_equiv
_atom_site_adp_type
_atom_site_occupancy
_atom_site_site_symmetry_order
_atom_site_calc_flag
_atom_site_refinement_flags_posn
_atom_site_refinement_flags_adp
_atom_site_refinement_flags_occupancy
_atom_site_disorder_assembly
_atom_site_disorder_group
C1 C 0.66021(12) 0.44761(9) 0.39267(5) 0.0402(3) Uani 1 1 d . . . . .
C2 C 0.66815(14) 0.44232(9) 0.43873(5) 0.0456(4) Uani 1 1 d . . . . .
H2 H 0.652297 0.485084 0.455187 0.055 Uiso 1 1 calc R U . . .
C3 C 0.69840(15) 0.37698(10) 0.46221(6) 0.0486(4) Uani 1 1 d . . . . .
C4 C 0.73366(14) 0.31743(9) 0.43701(6) 0.0473(4) Uani 1 1 d . . . . .
H4 H 0.763608 0.275182 0.451329 0.057 Uiso 1 1 calc R U . . .
C5 C 0.72594(13) 0.31832(9) 0.39040(5) 0.0425(4) Uani 1 1 d . . . . .
C6 C 0.76862(13) 0.25494(9) 0.36519(6) 0.0437(4) Uani 1 1 d . . . . .
C7 C 0.85271(15) 0.20507(9) 0.38300(6) 0.0510(4) Uani 1 1 d . . . . .
H7 H 0.880470 0.212688 0.412006 0.061 Uiso 1 1 calc R U . . .
C8 C 0.89531(15) 0.14577(10) 0.35932(6) 0.0532(4) Uani 1 1 d . . . . .
C9 C 0.85227(15) 0.13562(9) 0.31548(6) 0.0513(4) Uani 1 1 d . . . . .
H9 H 0.879971 0.096010 0.298679 0.062 Uiso 1 1 calc R U . . .
C10 C 0.77070(14) 0.18258(9) 0.29698(6) 0.0465(4) Uani 1 1 d . . . . .
H10 H 0.744030 0.174481 0.267877 0.056 Uiso 1 1 calc R U . . .
C11 C 0.72647(13) 0.24313(9) 0.32142(5) 0.0425(4) Uani 1 1 d . . . . .
C12 C 0.64185(13) 0.29465(8) 0.30422(5) 0.0402(3) Uani 1 1 d . . . . .
C13 C 0.55352(13) 0.28238(9) 0.26885(5) 0.0405(3) Uani 1 1 d . . . . .
C14 C 0.49234(14) 0.21431(9) 0.25523(5) 0.0428(4) Uani 1 1 d . . . . .
C15 C 0.50748(15) 0.14008(9) 0.27170(6) 0.0464(4) Uani 1 1 d . . . . .
H15 H 0.576945 0.126865 0.286057 0.056 Uiso 1 1 calc R U . . .
C16 C 0.42103(15) 0.08779(9) 0.26668(6) 0.0500(4) Uani 1 1 d . . . . .
H16 H 0.435512 0.039354 0.276795 0.060 Uiso 1 1 calc R U . . .
C17 C 0.31052(15) 0.10362(9) 0.24686(6) 0.0500(4) Uani 1 1 d . . . . .
H17 H 0.252145 0.067661 0.246128 0.060 Uiso 1 1 calc R U . . .
C18 C 0.29230(14) 0.17307(9) 0.22890(5) 0.0461(4) Uani 1 1 d . . . . .
C19 C 0.38761(14) 0.22510(9) 0.23057(5) 0.0428(4) Uani 1 1 d . . . . .
C20 C 0.34770(14) 0.29642(9) 0.21819(5) 0.0421(4) Uani 1 1 d . . . . .
C21 C 0.22552(14) 0.29154(9) 0.20904(5) 0.0444(4) Uani 1 1 d . . . . .
C22 C 0.18541(14) 0.21806(9) 0.21727(5) 0.0469(4) Uani 1 1 d . . . . .
C23 C 0.06876(15) 0.21142(10) 0.22806(6) 0.0514(4) Uani 1 1 d . . . . .
H23 H 0.036584 0.163952 0.231014 0.062 Uiso 1 1 calc R U . . .
C24 C -0.00182(14) 0.27548(10) 0.23462(6) 0.0507(4) Uani 1 1 d . . . . .
H24 H -0.079069 0.269043 0.241896 0.061 Uiso 1 1 calc R U . . .
C25 C 0.04243(14) 0.34817(10) 0.23036(6) 0.0476(4) Uani 1 1 d . . . . .
C26 C 0.15658(14) 0.35359(9) 0.21553(5) 0.0444(4) Uani 1 1 d . . . . .
C27 C 0.21006(13) 0.42054(9) 0.23204(5) 0.0412(4) Uani 1 1 d . . . . .
C28 C 0.12863(13) 0.45992(9) 0.25651(5) 0.0421(4) Uani 1 1 d . . . . .
C29 C 0.02015(13) 0.42015(9) 0.25484(6) 0.0459(4) Uani 1 1 d . . . . .
C30 C -0.06557(14) 0.44459(10) 0.28213(6) 0.0500(4) Uani 1 1 d . . . . .
H30 H -0.138281 0.422019 0.281428 0.060 Uiso 1 1 calc R U . . .
C31 C -0.04061(14) 0.50500(10) 0.31136(6) 0.0489(4) Uani 1 1 d . . . . .
H31 H -0.100479 0.524298 0.328049 0.059 Uiso 1 1 calc R U . . .
C32 C 0.06816(13) 0.53674(9) 0.31635(6) 0.0454(4) Uani 1 1 d . . . . .
H32 H 0.081061 0.573549 0.337833 0.054 Uiso 1 1 calc R U . . .
C33 C 0.16049(13) 0.51396(8) 0.28915(5) 0.0410(3) Uani 1 1 d . . . . .
C34 C 0.28427(13) 0.52504(8) 0.29637(5) 0.0393(3) Uani 1 1 d . . . . .
C35 C 0.35903(13) 0.56962(8) 0.32749(5) 0.0384(3) Uani 1 1 d . . . . .
C36 C 0.34467(13) 0.64622(9) 0.33988(5) 0.0393(3) Uani 1 1 d . . . . .
C37 C 0.24190(13) 0.68742(9) 0.33089(5) 0.0434(4) Uani 1 1 d . . . . .
H37 H 0.177048 0.662697 0.319120 0.052 Uiso 1 1 calc R U . . .
C38 C 0.23548(14) 0.76240(9) 0.33905(6) 0.0459(4) Uani 1 1 d . . . . .
H38 H 0.165569 0.787278 0.333840 0.055 Uiso 1 1 calc R U . . .
C39 C 0.33230(13) 0.80292(9) 0.35516(5) 0.0436(4) Uani 1 1 d . . . . .
C40 C 0.43342(13) 0.76362(9) 0.36330(5) 0.0425(4) Uani 1 1 d . . . . .
H40 H 0.498485 0.789783 0.373634 0.051 Uiso 1 1 calc R U . . .
C41 C 0.44317(13) 0.68570(8) 0.35675(5) 0.0388(3) Uani 1 1 d . . . . .
C42 C 0.55045(13) 0.64576(8) 0.36699(5) 0.0387(3) Uani 1 1 d . . . . .
C43 C 0.64674(13) 0.68427(9) 0.38561(5) 0.0417(4) Uani 1 1 d . . . . .
H43 H 0.641928 0.735894 0.389339 0.050 Uiso 1 1 calc R U . . .
C44 C 0.74746(13) 0.64829(9) 0.39845(5) 0.0420(4) Uani 1 1 d . . . . .
C45 C 0.74792(13) 0.56991(9) 0.39507(5) 0.0415(4) Uani 1 1 d . . . . .
H45 H 0.813885 0.544368 0.405088 0.050 Uiso 1 1 calc R U . . .
C46 C 0.65588(13) 0.52823(9) 0.37769(5) 0.0389(3) Uani 1 1 d . . . . .
C47 C 0.55810(12) 0.56715(8) 0.35938(5) 0.0373(3) Uani 1 1 d . . . . .
C48 C 0.46440(12) 0.53279(8) 0.33418(5) 0.0378(3) Uani 1 1 d . . . . .
C49 C 0.46871(12) 0.46836(8) 0.30340(5) 0.0380(3) Uani 1 1 d . . . . .
C50 C 0.36076(13) 0.47465(8) 0.27718(5) 0.0388(3) Uani 1 1 d . . . . .
C51 C 0.32706(13) 0.42366(9) 0.24371(5) 0.0397(3) Uani 1 1 d . . . . .
C52 C 0.39884(13) 0.36066(9) 0.23588(5) 0.0404(3) Uani 1 1 d . . . . .
C53 C 0.50059(13) 0.35201(8) 0.26214(5) 0.0395(3) Uani 1 1 d . . . . .
C54 C 0.53743(13) 0.40594(8) 0.29659(5) 0.0382(3) Uani 1 1 d . . . . .
C55 C 0.62834(12) 0.36582(8) 0.32285(5) 0.0389(3) Uani 1 1 d . . . . .
C56 C 0.67401(12) 0.38065(8) 0.36735(5) 0.0390(3) Uani 1 1 d . . . . .
C57 C 0.6986(2) 0.37655(12) 0.51310(7) 0.0715(6) Uani 1 1 d . . . . .
C58 C 0.5837(4) 0.4036(2) 0.52900(10) 0.1402(17) Uani 1 1 d . . . . .
H58A H 0.523140 0.371533 0.517530 0.210 Uiso 1 1 calc R U . . .
H58B H 0.570348 0.453899 0.518678 0.210 Uiso 1 1 calc R U . . .
H58C H 0.583988 0.402838 0.560969 0.210 Uiso 1 1 calc R U . . .
C59 C 0.7967(3) 0.43045(15) 0.53022(8) 0.1025(10) Uani 1 1 d . . . . .
H59A H 0.794121 0.434530 0.562051 0.154 Uiso 1 1 calc R U . . .
H59B H 0.785502 0.479049 0.517084 0.154 Uiso 1 1 calc R U . . .
H59C H 0.870687 0.410928 0.522037 0.154 Uiso 1 1 calc R U . . .
C60 C 0.7251(2) 0.29968(13) 0.53231(7) 0.0727(6) Uani 1 1 d . . . . .
H60A H 0.721725 0.301636 0.564197 0.109 Uiso 1 1 calc R U . . .
H60B H 0.801369 0.284466 0.523948 0.109 Uiso 1 1 calc R U . . .
H60C H 0.669096 0.264272 0.520953 0.109 Uiso 1 1 calc R U . . .
C61 C 0.98902(18) 0.09258(11) 0.37806(7) 0.0647(5) Uani 1 1 d . . . . .
C62 C 1.0240(3) 0.11205(17) 0.42576(10) 0.1055(11) Uani 1 1 d . . . . .
H62A H 1.080338 0.076527 0.436746 0.158 Uiso 1 1 calc R U . . .
H62B H 0.956898 0.110485 0.443988 0.158 Uiso 1 1 calc R U . . .
H62C H 1.056865 0.161464 0.426722 0.158 Uiso 1 1 calc R U . . .
C63 C 1.0957(2) 0.09882(16) 0.34904(11) 0.0932(8) Uani 1 1 d . . . . .
H63A H 1.157251 0.068611 0.361558 0.140 Uiso 1 1 calc R U . . .
H63B H 1.120363 0.150142 0.347889 0.140 Uiso 1 1 calc R U . . .
H63C H 1.076403 0.081622 0.319476 0.140 Uiso 1 1 calc R U . . .
C64 C 0.9430(2) 0.01246(13) 0.37653(10) 0.0848(7) Uani 1 1 d . . . . .
H64A H 1.001602 -0.021130 0.387948 0.127 Uiso 1 1 calc R U . . .
H64B H 0.923005 -0.000753 0.346303 0.127 Uiso 1 1 calc R U . . .
H64C H 0.875371 0.008843 0.394377 0.127 Uiso 1 1 calc R U . . .
C65 C 0.32177(15) 0.88727(9) 0.36310(6) 0.0500(4) Uani 1 1 d . . . . .
C66 C 0.27011(17) 0.92419(10) 0.32082(7) 0.0585(5) Uani 1 1 d . . . . .
H66A H 0.269738 0.977614 0.324512 0.088 Uiso 1 1 calc R U . . .
H66B H 0.192132 0.906748 0.315736 0.088 Uiso 1 1 calc R U . . .
H66C H 0.316191 0.911265 0.295795 0.088 Uiso 1 1 calc R U . . .
C67 C 0.24110(19) 0.89952(11) 0.40202(7) 0.0646(5) Uani 1 1 d . . . . .
H67A H 0.233681 0.952229 0.407637 0.097 Uiso 1 1 calc R U . . .
H67B H 0.272826 0.875203 0.428128 0.097 Uiso 1 1 calc R U . . .
H67C H 0.166142 0.878812 0.394738 0.097 Uiso 1 1 calc R U . . .
C68 C 0.43911(18) 0.92433(11) 0.37361(9) 0.0695(6) Uani 1 1 d . . . . .
H68A H 0.428856 0.977530 0.376108 0.104 Uiso 1 1 calc R U . . .
H68B H 0.491492 0.913748 0.350102 0.104 Uiso 1 1 calc R U . . .
H68C H 0.470524 0.904948 0.401200 0.104 Uiso 1 1 calc R U . . .
C69 C 0.85124(14) 0.68968(9) 0.42045(6) 0.0477(4) Uani 1 1 d . . . . .
C70 C 0.83992(17) 0.77460(10) 0.41675(7) 0.0622(5) Uani 1 1 d . . . . .
H70A H 0.908015 0.797882 0.429571 0.093 Uiso 1 1 calc R U . . .
H70B H 0.772907 0.790866 0.432393 0.093 Uiso 1 1 calc R U . . .
H70C H 0.831703 0.788517 0.385944 0.093 Uiso 1 1 calc R U . . .
C71 C 0.85849(18) 0.66754(12) 0.46984(6) 0.0622(5) Uani 1 1 d . . . . .
H71A H 0.923955 0.691855 0.483988 0.093 Uiso 1 1 calc R U . . .
H71B H 0.867302 0.614211 0.472330 0.093 Uiso 1 1 calc R U . . .
H71C H 0.788760 0.682729 0.484088 0.093 Uiso 1 1 calc R U . . .
C72 C 0.96312(15) 0.66623(11) 0.39811(7) 0.0574(5) Uani 1 1 d . . . . .
H72A H 1.027625 0.692257 0.411782 0.086 Uiso 1 1 calc R U . . .
H72B H 0.957939 0.678497 0.366995 0.086 Uiso 1 1 calc R U . . .
H72C H 0.974063 0.613194 0.401518 0.086 Uiso 1 1 calc R U . . .
C1A C 0.1291(3) 0.37125(17) 0.39196(11) 0.0656(7) Uani 0.836(4) 1 d D U P A 1
C2A C 0.2411(3) 0.38381(18) 0.40766(11) 0.0762(8) Uani 0.836(4) 1 d D U P A 1
H2A H 0.252722 0.412649 0.433180 0.091 Uiso 0.836(4) 1 calc R U P A 1
C3A C 0.3348(3) 0.35543(19) 0.38704(12) 0.0840(9) Uani 0.836(4) 1 d D U P A 1
H3A H 0.409243 0.364835 0.398360 0.101 Uiso 0.836(4) 1 calc R U P A 1
C4A C 0.3189(4) 0.3128(2) 0.34938(13) 0.0813(9) Uani 0.836(4) 1 d D U P A 1
H4A H 0.382553 0.292920 0.335128 0.098 Uiso 0.836(4) 1 calc R U P A 1
C5A C 0.2095(5) 0.2995(3) 0.33286(17) 0.0797(8) Uani 0.836(4) 1 d D U P A 1
H5A H 0.198934 0.270918 0.307179 0.096 Uiso 0.836(4) 1 calc R U P A 1
C6A C 0.1154(4) 0.3279(2) 0.35378(11) 0.0756(9) Uani 0.836(4) 1 d D U P A 1
H6A H 0.041211 0.318083 0.342310 0.091 Uiso 0.836(4) 1 calc R U P A 1
C7A C 0.0259(3) 0.4016(2) 0.41462(11) 0.0855(9) Uani 0.836(4) 1 d D U P A 1
H7AA H -0.002414 0.364859 0.435035 0.128 Uiso 0.836(4) 1 calc R U P A 1
H7AB H -0.033804 0.413122 0.392796 0.128 Uiso 0.836(4) 1 calc R U P A 1
H7AC H 0.047206 0.446223 0.430650 0.128 Uiso 0.836(4) 1 calc R U P A 1
C1A' C 0.2810(14) 0.3628(7) 0.3968(5) 0.077(2) Uani 0.164(4) 1 d D U P A 2
C2A' C 0.3001(19) 0.3255(12) 0.3573(6) 0.080(2) Uani 0.164(4) 1 d D U P A 2
H2A' H 0.375406 0.316378 0.348431 0.096 Uiso 0.164(4) 1 calc R U P A 2
C3A' C 0.208(2) 0.3022(14) 0.3314(8) 0.079(2) Uani 0.164(4) 1 d D U P A 2
H3A' H 0.221984 0.277222 0.304920 0.094 Uiso 0.164(4) 1 calc R U P A 2
C4A' C 0.0965(18) 0.3145(10) 0.3434(6) 0.077(2) Uani 0.164(4) 1 d D U P A 2
H4A' H 0.034627 0.298109 0.325427 0.092 Uiso 0.164(4) 1 calc R U P A 2
C5A' C 0.0774(15) 0.3515(8) 0.3825(5) 0.075(2) Uani 0.164(4) 1 d D U P A 2
H5A' H 0.001763 0.360459 0.391102 0.091 Uiso 0.164(4) 1 calc R U P A 2
C6A' C 0.1682(15) 0.3755(8) 0.4090(5) 0.073(2) Uani 0.164(4) 1 d D U P A 2
H6A' H 0.153817 0.400636 0.435435 0.087 Uiso 0.164(4) 1 calc R U P A 2
C7A' C 0.3797(13) 0.3878(9) 0.4246(5) 0.092(4) Uani 0.164(4) 1 d D U P A 2
H7AD H 0.450708 0.374038 0.410816 0.138 Uiso 0.164(4) 1 calc R U P A 2
H7AE H 0.376745 0.441302 0.427971 0.138 Uiso 0.164(4) 1 calc R U P A 2
H7AF H 0.376422 0.364615 0.453421 0.138 Uiso 0.164(4) 1 calc R U P A 2
C1B C 0.4617(8) 0.1464(4) 0.4699(3) 0.153(2) Uani 0.500(6) 1 d D U P B 1
C2B C 0.5632(8) 0.1067(4) 0.4750(3) 0.156(2) Uani 0.500(6) 1 d D U P B 1
H2B H 0.589658 0.093569 0.503460 0.187 Uiso 0.500(6) 1 calc R U P B 1
C3B C 0.6263(8) 0.0862(5) 0.4390(3) 0.145(2) Uani 0.500(6) 1 d D U P B 1
H3B H 0.694534 0.058901 0.442679 0.174 Uiso 0.500(6) 1 calc R U P B 1
C4B C 0.5869(8) 0.1066(5) 0.3978(3) 0.127(2) Uani 0.500(6) 1 d D U P B 1
H4B H 0.629596 0.094309 0.373004 0.152 Uiso 0.500(6) 1 calc R U P B 1
C5B C 0.4845(9) 0.1451(5) 0.3925(3) 0.139(2) Uani 0.500(6) 1 d D U P B 1
H5B H 0.457733 0.157364 0.363931 0.166 Uiso 0.500(6) 1 calc R U P B 1
C6B C 0.4215(9) 0.1658(5) 0.4281(3) 0.149(2) Uani 0.500(6) 1 d D U P B 1
H6B H 0.352686 0.192441 0.424146 0.179 Uiso 0.500(6) 1 calc R U P B 1
C7B C 0.3927(11) 0.1689(7) 0.5072(4) 0.233(5) Uani 0.500(6) 1 d D U P B 1
H7BA H 0.437351 0.201977 0.526173 0.349 Uiso 0.500(6) 1 calc R U P B 1
H7BB H 0.370914 0.125391 0.523790 0.349 Uiso 0.500(6) 1 calc R U P B 1
H7BC H 0.324244 0.194347 0.496395 0.349 Uiso 0.500(6) 1 calc R U P B 1
C1B' C 0.5772(11) 0.0724(6) 0.4593(4) 0.147(3) Uani 0.314(6) 1 d D U P C 2
C2B' C 0.5809(15) 0.1105(8) 0.4193(4) 0.142(3) Uani 0.314(6) 1 d D U P C 2
H2B' H 0.644638 0.107666 0.401017 0.170 Uiso 0.314(6) 1 calc R U P C 2
C3B' C 0.4856(15) 0.1525(9) 0.4081(5) 0.146(3) Uani 0.314(6) 1 d D U P C 2
H3B' H 0.487677 0.178343 0.381232 0.176 Uiso 0.314(6) 1 calc R U P C 2
C4B' C 0.3872(15) 0.1606(8) 0.4322(5) 0.152(3) Uani 0.314(6) 1 d D U P C 2
H4B' H 0.324393 0.189892 0.422914 0.182 Uiso 0.314(6) 1 calc R U P C 2
C5B' C 0.3906(13) 0.1212(8) 0.4714(5) 0.162(3) Uani 0.314(6) 1 d D U P C 2
H5B' H 0.326556 0.124094 0.489522 0.194 Uiso 0.314(6) 1 calc R U P C 2
C6B' C 0.4827(12) 0.0776(8) 0.4858(4) 0.152(3) Uani 0.314(6) 1 d D U P C 2
H6B' H 0.480705 0.052324 0.512836 0.183 Uiso 0.314(6) 1 calc R U P C 2
C7B' C 0.6744(13) 0.0260(9) 0.4743(6) 0.190(5) Uani 0.314(6) 1 d D U P C 2
H7BD H 0.734021 0.027546 0.452641 0.286 Uiso 0.314(6) 1 calc R U P C 2
H7BE H 0.704629 0.044551 0.502296 0.286 Uiso 0.314(6) 1 calc R U P C 2
H7BF H 0.648586 -0.024736 0.477920 0.286 Uiso 0.314(6) 1 calc R U P C 2

loop_
_atom_site_aniso_label
_atom_site_aniso_U_11
_atom_site_aniso_U_22
_atom_site_aniso_U_33
_atom_site_aniso_U_23
_atom_site_aniso_U_13
_atom_site_aniso_U_12
C1 0.0345(7) 0.0423(8) 0.0432(8) -0.0013(6) -0.0080(6) 0.0049(6)
C2 0.0471(9) 0.0457(8) 0.0435(9) -0.0025(7) -0.0074(7) 0.0104(7)
C3 0.0509(9) 0.0498(9) 0.0445(9) 0.0038(7) -0.0068(7) 0.0097(7)
C4 0.0481(9) 0.0453(9) 0.0480(9) 0.0032(7) -0.0080(7) 0.0094(7)
C5 0.0384(8) 0.0415(8) 0.0473(9) 0.0012(7) -0.0079(6) 0.0045(6)
C6 0.0407(8) 0.0398(8) 0.0502(9) -0.0016(7) -0.0058(7) 0.0044(6)
C7 0.0515(9) 0.0468(9) 0.0539(10) -0.0035(8) -0.0122(8) 0.0095(7)
C8 0.0486(9) 0.0452(9) 0.0651(11) -0.0030(8) -0.0084(8) 0.0118(7)
C9 0.0503(9) 0.0433(8) 0.0601(10) -0.0069(8) -0.0029(8) 0.0078(7)
C10 0.0451(9) 0.0426(8) 0.0516(9) -0.0058(7) -0.0047(7) 0.0028(7)
C11 0.0381(8) 0.0400(8) 0.0490(9) -0.0010(7) -0.0043(7) 0.0014(6)
C12 0.0379(7) 0.0395(8) 0.0430(8) -0.0012(6) -0.0034(6) 0.0012(6)
C13 0.0383(8) 0.0418(8) 0.0412(8) -0.0033(6) -0.0027(6) 0.0000(6)
C14 0.0430(8) 0.0443(8) 0.0412(8) -0.0086(7) -0.0012(6) 0.0010(6)
C15 0.0476(9) 0.0421(8) 0.0493(9) -0.0060(7) -0.0047(7) 0.0035(7)
C16 0.0525(9) 0.0420(8) 0.0552(10) -0.0067(7) -0.0019(8) 0.0009(7)
C17 0.0525(9) 0.0446(9) 0.0528(10) -0.0098(7) -0.0013(8) -0.0059(7)
C18 0.0481(9) 0.0474(9) 0.0424(8) -0.0106(7) -0.0061(7) -0.0040(7)
C19 0.0454(8) 0.0450(8) 0.0377(8) -0.0064(7) -0.0037(6) -0.0006(6)
C20 0.0438(8) 0.0471(8) 0.0351(8) -0.0038(6) -0.0042(6) -0.0034(6)
C21 0.0449(8) 0.0511(9) 0.0365(8) -0.0044(7) -0.0106(6) -0.0015(7)
C22 0.0472(9) 0.0484(9) 0.0442(9) -0.0078(7) -0.0124(7) -0.0054(7)
C23 0.0471(9) 0.0538(9) 0.0525(10) -0.0083(8) -0.0140(7) -0.0081(7)
C24 0.0411(8) 0.0552(9) 0.0549(10) -0.0049(8) -0.0145(7) -0.0047(7)
C25 0.0400(8) 0.0537(9) 0.0482(9) -0.0019(7) -0.0165(7) -0.0026(7)
C26 0.0436(8) 0.0514(9) 0.0376(8) -0.0014(7) -0.0130(6) -0.0029(7)
C27 0.0423(8) 0.0437(8) 0.0367(8) 0.0039(6) -0.0111(6) -0.0018(6)
C28 0.0388(8) 0.0442(8) 0.0427(8) 0.0037(7) -0.0123(6) 0.0003(6)
C29 0.0377(8) 0.0500(9) 0.0492(9) 0.0020(7) -0.0147(7) 0.0002(6)
C30 0.0357(8) 0.0529(9) 0.0607(10) 0.0020(8) -0.0116(7) -0.0013(7)
C31 0.0391(8) 0.0507(9) 0.0565(10) 0.0010(8) -0.0044(7) 0.0040(7)
C32 0.0401(8) 0.0444(8) 0.0510(9) 0.0010(7) -0.0092(7) 0.0023(6)
C33 0.0378(8) 0.0408(8) 0.0438(8) 0.0049(7) -0.0099(6) 0.0026(6)
C34 0.0377(8) 0.0394(7) 0.0401(8) 0.0049(6) -0.0097(6) 0.0004(6)
C35 0.0358(7) 0.0403(8) 0.0387(8) 0.0022(6) -0.0065(6) 0.0008(6)
C36 0.0368(8) 0.0420(8) 0.0386(8) 0.0020(6) -0.0061(6) 0.0015(6)
C37 0.0366(8) 0.0422(8) 0.0508(9) 0.0009(7) -0.0101(7) 0.0016(6)
C38 0.0392(8) 0.0448(8) 0.0532(9) 0.0015(7) -0.0099(7) 0.0074(6)
C39 0.0428(8) 0.0405(8) 0.0471(9) 0.0010(7) -0.0063(7) 0.0034(6)
C40 0.0391(8) 0.0408(8) 0.0471(9) -0.0012(7) -0.0071(6) 0.0017(6)
C41 0.0380(8) 0.0392(8) 0.0388(8) 0.0011(6) -0.0054(6) 0.0021(6)
C42 0.0390(8) 0.0390(8) 0.0375(8) 0.0011(6) -0.0067(6) 0.0020(6)
C43 0.0420(8) 0.0391(8) 0.0433(8) -0.0028(6) -0.0074(6) 0.0014(6)
C44 0.0396(8) 0.0441(8) 0.0418(8) -0.0018(6) -0.0083(6) 0.0020(6)
C45 0.0371(8) 0.0446(8) 0.0423(8) -0.0015(6) -0.0102(6) 0.0061(6)
C46 0.0379(8) 0.0415(8) 0.0370(8) -0.0018(6) -0.0065(6) 0.0045(6)
C47 0.0370(8) 0.0384(7) 0.0361(7) 0.0004(6) -0.0050(6) 0.0024(6)
C48 0.0368(7) 0.0376(7) 0.0385(8) 0.0019(6) -0.0062(6) 0.0001(6)
C49 0.0362(7) 0.0391(7) 0.0384(8) 0.0024(6) -0.0051(6) -0.0010(6)
C50 0.0378(8) 0.0391(7) 0.0391(8) 0.0042(6) -0.0071(6) -0.0014(6)
C51 0.0409(8) 0.0430(8) 0.0349(7) 0.0042(6) -0.0060(6) -0.0014(6)
C52 0.0419(8) 0.0435(8) 0.0357(8) 0.0004(6) -0.0033(6) -0.0022(6)
C53 0.0378(8) 0.0417(8) 0.0387(8) -0.0008(6) -0.0038(6) -0.0014(6)
C54 0.0367(7) 0.0406(8) 0.0368(8) 0.0006(6) -0.0050(6) -0.0010(6)
C55 0.0346(7) 0.0388(7) 0.0430(8) -0.0005(6) -0.0050(6) 0.0018(6)
C56 0.0338(7) 0.0403(8) 0.0427(8) 0.0008(6) -0.0045(6) 0.0032(6)
C57 0.1010(16) 0.0688(12) 0.0447(10) 0.0067(9) 0.0008(10) 0.0378(12)
C58 0.166(3) 0.184(4) 0.0737(17) 0.060(2) 0.0520(19) 0.113(3)
C59 0.170(3) 0.0780(16) 0.0570(13) -0.0095(12) -0.0408(16) 0.0048(17)
C60 0.0999(16) 0.0709(13) 0.0471(10) 0.0123(9) -0.0020(10) 0.0229(12)
C61 0.0640(11) 0.0548(10) 0.0744(13) -0.0062(9) -0.0150(10) 0.0249(9)
C62 0.118(2) 0.0987(19) 0.0965(18) -0.0219(15) -0.0511(17) 0.0664(17)
C63 0.0616(13) 0.0850(16) 0.133(2) 0.0122(15) -0.0046(14) 0.0331(12)
C64 0.0997(17) 0.0560(12) 0.0977(17) 0.0083(12) -0.0190(14) 0.0226(11)
C65 0.0478(9) 0.0402(8) 0.0616(10) -0.0025(7) -0.0088(8) 0.0079(7)
C66 0.0631(11) 0.0443(9) 0.0676(12) 0.0075(8) -0.0048(9) 0.0076(8)
C67 0.0770(13) 0.0512(10) 0.0655(12) -0.0046(9) -0.0007(10) 0.0170(9)
C68 0.0600(11) 0.0423(9) 0.1052(17) -0.0127(10) -0.0186(11) 0.0047(8)
C69 0.0435(8) 0.0482(9) 0.0506(9) -0.0049(7) -0.0155(7) 0.0007(7)
C70 0.0587(11) 0.0507(10) 0.0758(13) -0.0079(9) -0.0256(9) -0.0047(8)
C71 0.0671(12) 0.0685(12) 0.0501(10) -0.0069(9) -0.0179(9) -0.0038(9)
C72 0.0430(9) 0.0657(11) 0.0625(11) -0.0056(9) -0.0150(8) -0.0050(8)
C1A 0.0756(19) 0.0635(14) 0.0574(15) 0.0034(13) -0.0031(14) -0.0039(13)
C2A 0.079(2) 0.0802(18) 0.0688(16) -0.0161(13) -0.0016(14) -0.0206(15)
C3A 0.0752(18) 0.0881(19) 0.089(2) -0.0101(16) 0.0101(16) -0.0186(15)
C4A 0.100(2) 0.075(2) 0.0701(19) 0.0056(15) 0.0260(15) -0.0073(16)
C5A 0.117(2) 0.0693(17) 0.0529(15) -0.0040(14) 0.0021(15) -0.0130(16)
C6A 0.094(2) 0.0772(19) 0.0544(19) 0.0044(15) -0.0153(14) -0.0081(15)
C7A 0.0798(19) 0.098(2) 0.0788(19) 0.0060(16) -0.0001(14) 0.0125(15)
C1A' 0.083(4) 0.080(4) 0.069(4) -0.008(4) 0.004(4) -0.010(4)
C2A' 0.095(4) 0.078(4) 0.067(4) -0.003(4) 0.012(4) -0.012(4)
C3A' 0.104(4) 0.074(5) 0.058(4) 0.000(4) 0.004(4) -0.010(4)
C4A' 0.099(4) 0.074(4) 0.057(4) -0.001(4) -0.003(4) -0.006(4)
C5A' 0.091(5) 0.075(5) 0.061(4) -0.001(4) -0.007(4) -0.003(4)
C6A' 0.081(4) 0.073(4) 0.063(4) -0.006(4) -0.002(4) -0.007(4)
C7A' 0.078(7) 0.106(9) 0.091(8) -0.009(7) -0.008(6) -0.014(7)
C1B 0.179(5) 0.162(4) 0.118(4) -0.010(4) 0.011(4) -0.028(4)
C2B 0.169(5) 0.182(5) 0.114(4) -0.011(4) -0.030(4) -0.026(4)
C3B 0.154(5) 0.166(5) 0.114(4) 0.001(4) -0.020(4) -0.050(4)
C4B 0.152(4) 0.123(4) 0.105(4) 0.005(4) -0.010(4) -0.072(3)
C5B 0.186(5) 0.120(4) 0.111(4) 0.002(4) 0.006(4) -0.042(4)
C6B 0.193(6) 0.135(4) 0.121(4) 0.016(4) 0.013(4) -0.028(4)
C7B 0.251(11) 0.263(12) 0.186(8) -0.031(9) 0.047(8) 0.035(9)
C1B' 0.165(5) 0.159(5) 0.116(5) -0.011(4) -0.023(4) -0.050(4)
C2B' 0.167(5) 0.140(5) 0.117(5) -0.003(4) -0.016(5) -0.065(4)
C3B' 0.184(5) 0.134(5) 0.121(5) 0.006(4) 0.006(5) -0.045(4)
C4B' 0.191(6) 0.138(5) 0.126(5) 0.009(4) 0.004(5) -0.041(5)
C5B' 0.198(6) 0.164(6) 0.124(5) -0.004(5) 0.004(5) -0.032(5)
C6B' 0.180(6) 0.167(6) 0.108(5) -0.005(5) -0.010(5) -0.040(5)
C7B' 0.191(9) 0.214(10) 0.164(9) -0.007(9) -0.024(8) -0.016(8)

loop_
_atom_type_symbol
_atom_type_description
_atom_type_scat_dispersion_real
_atom_type_scat_dispersion_imag
_atom_type_scat_source
C C 0.0181 0.0091 'International Tables Vol C Tables 4.2.6.8 and 6.1.1.4'
H H 0.0000 0.0000 'International Tables Vol C Tables 4.2.6.8 and 6.1.1.4'

loop_
_geom_angle_atom_site_label_1
_geom_angle_atom_site_label_2
_geom_angle_atom_site_label_3
_geom_angle
_geom_angle_site_symmetry_1
_geom_angle_site_symmetry_3
_geom_angle_publ_flag
C2 C1 C46 111.30(13) . . ?
C2 C1 C56 117.95(14) . . ?
C56 C1 C46 130.03(14) . . ?
C1 C2 H2 117.7 . . ?
C1 C2 C3 124.55(15) . . ?
C3 C2 H2 117.7 . . ?
C2 C3 C57 120.05(15) . . ?
C4 C3 C2 116.11(15) . . ?
C4 C3 C57 123.72(15) . . ?
C3 C4 H4 119.0 . . ?
C3 C4 C5 122.04(15) . . ?
C5 C4 H4 119.0 . . ?
C4 C5 C6 119.87(14) . . ?
C4 C5 C56 120.43(14) . . ?
C56 C5 C6 119.69(14) . . ?
C7 C6 C5 122.15(15) . . ?
C11 C6 C5 119.35(13) . . ?
C11 C6 C7 118.49(15) . . ?
C6 C7 H7 118.6 . . ?
C8 C7 C6 122.80(16) . . ?
C8 C7 H7 118.6 . . ?
C7 C8 C9 117.50(15) . . ?
C7 C8 C61 123.04(16) . . ?
C9 C8 C61 119.43(16) . . ?
C8 C9 H9 119.2 . . ?
C10 C9 C8 121.57(16) . . ?
C10 C9 H9 119.2 . . ?
C9 C10 H10 119.6 . . ?
C9 C10 C11 120.87(16) . . ?
C11 C10 H10 119.6 . . ?
C6 C11 C10 118.76(14) . . ?
C6 C11 C12 117.26(14) . . ?
C10 C11 C12 123.97(15) . . ?
C11 C12 C13 128.32(14) . . ?
C55 C12 C11 121.51(13) . . ?
C55 C12 C13 110.02(13) . . ?
C14 C13 C12 130.42(14) . . ?
C53 C13 C12 105.30(13) . . ?
C53 C13 C14 119.64(13) . . ?
C15 C14 C13 128.62(14) . . ?
C19 C14 C13 115.71(14) . . ?
C19 C14 C15 113.85(14) . . ?
C14 C15 H15 119.6 . . ?
C16 C15 C14 120.88(15) . . ?
C16 C15 H15 119.6 . . ?
C15 C16 H16 118.2 . . ?
C15 C16 C17 123.53(16) . . ?
C17 C16 H16 118.2 . . ?
C16 C17 H17 120.9 . . ?
C18 C17 C16 118.22(15) . . ?
C18 C17 H17 120.9 . . ?
C17 C18 C19 117.55(15) . . ?
C17 C18 C22 133.83(16) . . ?
C19 C18 C22 106.51(14) . . ?
C14 C19 C18 124.88(15) . . ?
C20 C19 C14 122.23(14) . . ?
C20 C19 C18 109.39(14) . . ?
C19 C20 C21 108.10(14) . . ?
C52 C20 C19 121.05(14) . . ?
C52 C20 C21 121.99(15) . . ?
C22 C21 C20 110.35(14) . . ?
C26 C21 C20 119.47(14) . . ?
C26 C21 C22 121.81(16) . . ?
C21 C22 C18 105.40(13) . . ?
C23 C22 C18 133.55(16) . . ?
C23 C22 C21 116.14(15) . . ?
C22 C23 H23 119.2 . . ?
C22 C23 C24 121.52(16) . . ?
C24 C23 H23 119.2 . . ?
C23 C24 H24 119.3 . . ?
C25 C24 C23 121.42(16) . . ?
C25 C24 H24 119.3 . . ?
C24 C25 C26 116.07(16) . . ?
C24 C25 C29 132.70(17) . . ?
C26 C25 C29 105.65(13) . . ?
C21 C26 C25 122.54(15) . . ?
C21 C26 C27 118.39(14) . . ?
C25 C26 C27 110.33(15) . . ?
C28 C27 C26 108.27(14) . . ?
C51 C27 C26 122.02(15) . . ?
C51 C27 C28 120.67(14) . . ?
C27 C28 C29 109.25(14) . . ?
C27 C28 C33 122.74(14) . . ?
C33 C28 C29 124.71(16) . . ?
C28 C29 C25 106.17(14) . . ?
C30 C29 C25 134.27(16) . . ?
C30 C29 C28 117.54(15) . . ?
C29 C30 H30 120.8 . . ?
C29 C30 C31 118.35(15) . . ?
C31 C30 H30 120.8 . . ?
C30 C31 H31 118.3 . . ?
C32 C31 C30 123.30(16) . . ?
C32 C31 H31 118.3 . . ?
C31 C32 H32 119.6 . . ?
C31 C32 C33 120.90(15) . . ?
C33 C32 H32 119.6 . . ?
C28 C33 C32 114.13(13) . . ?
C28 C33 C34 115.59(14) . . ?
C32 C33 C34 128.69(14) . . ?
C33 C34 C35 135.95(15) . . ?
C50 C34 C33 118.73(13) . . ?
C50 C34 C35 104.03(12) . . ?
C36 C35 C34 127.40(13) . . ?
C48 C35 C34 109.13(13) . . ?
C48 C35 C36 121.45(13) . . ?
C37 C36 C35 123.40(13) . . ?
C37 C36 C41 117.96(14) . . ?
C41 C36 C35 118.11(13) . . ?
C36 C37 H37 119.2 . . ?
C38 C37 C36 121.69(14) . . ?
C38 C37 H37 119.2 . . ?
C37 C38 H38 119.3 . . ?
C37 C38 C39 121.38(14) . . ?
C39 C38 H38 119.3 . . ?
C38 C39 C65 119.64(13) . . ?
C40 C39 C38 117.40(14) . . ?
C40 C39 C65 122.96(14) . . ?
C39 C40 H40 118.4 . . ?
C39 C40 C41 123.24(14) . . ?
C41 C40 H40 118.4 . . ?
C36 C41 C42 120.06(13) . . ?
C40 C41 C36 118.28(13) . . ?
C40 C41 C42 121.66(13) . . ?
C43 C42 C41 120.14(14) . . ?
C43 C42 C47 119.51(13) . . ?
C47 C42 C41 120.33(13) . . ?
C42 C43 H43 118.8 . . ?
C44 C43 C42 122.35(14) . . ?
C44 C43 H43 118.8 . . ?
C43 C44 C45 116.79(13) . . ?
C43 C44 C69 122.54(14) . . ?
C45 C44 C69 120.33(13) . . ?
C44 C45 H45 118.0 . . ?
C46 C45 C44 123.92(13) . . ?
C46 C45 H45 118.0 . . ?
C45 C46 C1 112.38(12) . . ?
C45 C46 C47 118.33(14) . . ?
C47 C46 C1 126.93(13) . . ?
C42 C47 C48 117.06(12) . . ?
C46 C47 C42 118.08(13) . . ?
C46 C47 C48 124.85(13) . . ?
C35 C48 C47 121.01(13) . . ?
C35 C48 C49 108.74(12) . . ?
C47 C48 C49 128.55(13) . . ?
C50 C49 C48 103.61(12) . . ?
C54 C49 C48 138.37(13) . . ?
C54 C49 C50 117.72(13) . . ?
C34 C50 C49 111.49(13) . . ?
C34 C50 C51 123.22(13) . . ?
C51 C50 C49 123.54(14) . . ?
C27 C51 C50 117.16(14) . . ?
C27 C51 C52 119.62(14) . . ?
C50 C51 C52 118.75(13) . . ?
C20 C52 C51 118.29(14) . . ?
C20 C52 C53 117.65(14) . . ?
C53 C52 C51 118.42(14) . . ?
C13 C53 C52 122.28(14) . . ?
C13 C53 C54 111.38(13) . . ?
C52 C53 C54 123.06(14) . . ?
C49 C54 C53 118.39(13) . . ?
C49 C54 C55 135.25(14) . . ?
C53 C54 C55 104.25(12) . . ?
C12 C55 C54 108.13(12) . . ?
C12 C55 C56 119.59(13) . . ?
C56 C55 C54 129.69(13) . . ?
C1 C56 C5 116.33(13) . . ?
C1 C56 C55 126.99(13) . . ?
C5 C56 C55 116.18(13) . . ?
C3 C57 C59 107.9(2) . . ?
C58 C57 C3 109.80(19) . . ?
C58 C57 C59 109.6(3) . . ?
C58 C57 C60 110.0(2) . . ?
C60 C57 C3 112.32(17) . . ?
C60 C57 C59 107.17(19) . . ?
C57 C58 H58A 109.5 . . ?
C57 C58 H58B 109.5 . . ?
C57 C58 H58C 109.5 . . ?
H58A C58 H58B 109.5 . . ?
H58A C58 H58C 109.5 . . ?
H58B C58 H58C 109.5 . . ?
C57 C59 H59A 109.5 . . ?
C57 C59 H59B 109.5 . . ?
C57 C59 H59C 109.5 . . ?
H59A C59 H59B 109.5 . . ?
H59A C59 H59C 109.5 . . ?
H59B C59 H59C 109.5 . . ?
C57 C60 H60A 109.5 . . ?
C57 C60 H60B 109.5 . . ?
C57 C60 H60C 109.5 . . ?
H60A C60 H60B 109.5 . . ?
H60A C60 H60C 109.5 . . ?
H60B C60 H60C 109.5 . . ?
C62 C61 C8 111.80(16) . . ?
C62 C61 C63 108.9(2) . . ?
C62 C61 C64 109.1(2) . . ?
C63 C61 C8 108.37(18) . . ?
C64 C61 C8 109.13(17) . . ?
C64 C61 C63 109.59(19) . . ?
C61 C62 H62A 109.5 . . ?
C61 C62 H62B 109.5 . . ?
C61 C62 H62C 109.5 . . ?
H62A C62 H62B 109.5 . . ?
H62A C62 H62C 109.5 . . ?
H62B C62 H62C 109.5 . . ?
C61 C63 H63A 109.5 . . ?
C61 C63 H63B 109.5 . . ?
C61 C63 H63C 109.5 . . ?
H63A C63 H63B 109.5 . . ?
H63A C63 H63C 109.5 . . ?
H63B C63 H63C 109.5 . . ?
C61 C64 H64A 109.5 . . ?
C61 C64 H64B 109.5 . . ?
C61 C64 H64C 109.5 . . ?
H64A C64 H64B 109.5 . . ?
H64A C64 H64C 109.5 . . ?
H64B C64 H64C 109.5 . . ?
C39 C65 C66 108.91(14) . . ?
C39 C65 C68 112.57(14) . . ?
C67 C65 C39 108.20(15) . . ?
C67 C65 C66 109.88(15) . . ?
C67 C65 C68 109.45(17) . . ?
C68 C65 C66 107.82(16) . . ?
C65 C66 H66A 109.5 . . ?
C65 C66 H66B 109.5 . . ?
C65 C66 H66C 109.5 . . ?
H66A C66 H66B 109.5 . . ?
H66A C66 H66C 109.5 . . ?
H66B C66 H66C 109.5 . . ?
C65 C67 H67A 109.5 . . ?
C65 C67 H67B 109.5 . . ?
C65 C67 H67C 109.5 . . ?
H67A C67 H67B 109.5 . . ?
H67A C67 H67C 109.5 . . ?
H67B C67 H67C 109.5 . . ?
C65 C68 H68A 109.5 . . ?
C65 C68 H68B 109.5 . . ?
C65 C68 H68C 109.5 . . ?
H68A C68 H68B 109.5 . . ?
H68A C68 H68C 109.5 . . ?
H68B C68 H68C 109.5 . . ?
C70 C69 C44 112.41(13) . . ?
C70 C69 C71 109.18(15) . . ?
C70 C69 C72 108.17(16) . . ?
C71 C69 C44 108.22(14) . . ?
C72 C69 C44 109.62(13) . . ?
C72 C69 C71 109.19(14) . . ?
C69 C70 H70A 109.5 . . ?
C69 C70 H70B 109.5 . . ?
C69 C70 H70C 109.5 . . ?
H70A C70 H70B 109.5 . . ?
H70A C70 H70C 109.5 . . ?
H70B C70 H70C 109.5 . . ?
C69 C71 H71A 109.5 . . ?
C69 C71 H71B 109.5 . . ?
C69 C71 H71C 109.5 . . ?
H71A C71 H71B 109.5 . . ?
H71A C71 H71C 109.5 . . ?
H71B C71 H71C 109.5 . . ?
C69 C72 H72A 109.5 . . ?
C69 C72 H72B 109.5 . . ?
C69 C72 H72C 109.5 . . ?
H72A C72 H72B 109.5 . . ?
H72A C72 H72C 109.5 . . ?
H72B C72 H72C 109.5 . . ?
C2A C1A C6A 117.2(3) . . ?
C2A C1A C7A 122.5(3) . . ?
C6A C1A C7A 120.3(3) . . ?
C1A C2A H2A 118.9 . . ?
C3A C2A C1A 122.2(3) . . ?
C3A C2A H2A 118.9 . . ?
C2A C3A H3A 120.3 . . ?
C2A C3A C4A 119.5(3) . . ?
C4A C3A H3A 120.3 . . ?
C3A C4A H4A 120.0 . . ?
C5A C4A C3A 119.9(4) . . ?
C5A C4A H4A 120.0 . . ?
C4A C5A H5A 119.8 . . ?
C4A C5A C6A 120.5(4) . . ?
C6A C5A H5A 119.8 . . ?
C1A C6A H6A 119.6 . . ?
C5A C6A C1A 120.8(3) . . ?
C5A C6A H6A 119.6 . . ?
C1A C7A H7AA 109.5 . . ?
C1A C7A H7AB 109.5 . . ?
C1A C7A H7AC 109.5 . . ?
H7AA C7A H7AB 109.5 . . ?
H7AA C7A H7AC 109.5 . . ?
H7AB C7A H7AC 109.5 . . ?
C2A' C1A' C7A' 119.9(15) . . ?
C6A' C1A' C2A' 118.7(13) . . ?
C6A' C1A' C7A' 121.5(14) . . ?
C1A' C2A' H2A' 120.1 . . ?
C3A' C2A' C1A' 119.8(16) . . ?
C3A' C2A' H2A' 120.1 . . ?
C2A' C3A' H3A' 119.1 . . ?
C2A' C3A' C4A' 121.7(18) . . ?
C4A' C3A' H3A' 119.1 . . ?
C3A' C4A' H4A' 120.7 . . ?
C3A' C4A' C5A' 118.5(15) . . ?
C5A' C4A' H4A' 120.7 . . ?
C4A' C5A' H5A' 119.6 . . ?
C6A' C5A' C4A' 120.8(14) . . ?
C6A' C5A' H5A' 119.6 . . ?
C1A' C6A' H6A' 119.8 . . ?
C5A' C6A' C1A' 120.4(13) . . ?
C5A' C6A' H6A' 119.8 . . ?
C1A' C7A' H7AD 109.5 . . ?
C1A' C7A' H7AE 109.5 . . ?
C1A' C7A' H7AF 109.5 . . ?
H7AD C7A' H7AE 109.5 . . ?
H7AD C7A' H7AF 109.5 . . ?
H7AE C7A' H7AF 109.5 . . ?
C2B C1B C7B 122.7(10) . . ?
C6B C1B C2B 120.0(9) . . ?
C6B C1B C7B 117.3(10) . . ?
C1B C2B H2B 119.4 . . ?
C3B C2B C1B 121.2(9) . . ?
C3B C2B H2B 119.4 . . ?
C2B C3B H3B 120.8 . . ?
C4B C3B C2B 118.5(9) . . ?
C4B C3B H3B 120.8 . . ?
C3B C4B H4B 119.8 . . ?
C3B C4B C5B 120.5(9) . . ?
C5B C4B H4B 119.8 . . ?
C4B C5B H5B 119.3 . . ?
C6B C5B C4B 121.4(9) . . ?
C6B C5B H5B 119.3 . . ?
C1B C6B H6B 120.8 . . ?
C5B C6B C1B 118.4(9) . . ?
C5B C6B H6B 120.8 . . ?
C1B C7B H7BA 109.5 . . ?
C1B C7B H7BB 109.5 . . ?
C1B C7B H7BC 109.5 . . ?
H7BA C7B H7BB 109.5 . . ?
H7BA C7B H7BC 109.5 . . ?
H7BB C7B H7BC 109.5 . . ?
C2B' C1B' C7B' 120.5(13) . . ?
C6B' C1B' C2B' 120.9(12) . . ?
C6B' C1B' C7B' 118.5(12) . . ?
C1B' C2B' H2B' 121.9 . . ?
C3B' C2B' C1B' 116.2(13) . . ?
C3B' C2B' H2B' 121.9 . . ?
C2B' C3B' H3B' 116.5 . . ?
C2B' C3B' C4B' 126.9(14) . . ?
C4B' C3B' H3B' 116.5 . . ?
C3B' C4B' H4B' 123.4 . . ?
C3B' C4B' C5B' 113.2(13) . . ?
C5B' C4B' H4B' 123.4 . . ?
C4B' C5B' H5B' 117.9 . . ?
C4B' C5B' C6B' 124.3(13) . . ?
C6B' C5B' H5B' 117.9 . . ?
C1B' C6B' C5B' 118.5(12) . . ?
C1B' C6B' H6B' 120.8 . . ?
C5B' C6B' H6B' 120.8 . . ?
C1B' C7B' H7BD 109.5 . . ?
C1B' C7B' H7BE 109.5 . . ?
C1B' C7B' H7BF 109.5 . . ?
H7BD C7B' H7BE 109.5 . . ?
H7BD C7B' H7BF 109.5 . . ?
H7BE C7B' H7BF 109.5 . . ?

loop_
_geom_bond_atom_site_label_1
_geom_bond_atom_site_label_2
_geom_bond_distance
_geom_bond_site_symmetry_2
_geom_bond_publ_flag
C1 C2 1.387(2) . ?
C1 C46 1.508(2) . ?
C1 C56 1.428(2) . ?
C2 H2 0.9300 . ?
C2 C3 1.402(2) . ?
C3 C4 1.373(2) . ?
C3 C57 1.528(3) . ?
C4 H4 0.9300 . ?
C4 C5 1.400(2) . ?
C5 C6 1.454(2) . ?
C5 C56 1.433(2) . ?
C6 C7 1.411(2) . ?
C6 C11 1.405(2) . ?
C7 H7 0.9300 . ?
C7 C8 1.373(3) . ?
C8 C9 1.406(3) . ?
C8 C61 1.534(2) . ?
C9 H9 0.9300 . ?
C9 C10 1.367(2) . ?
C10 H10 0.9300 . ?
C10 C11 1.409(2) . ?
C11 C12 1.428(2) . ?
C12 C13 1.468(2) . ?
C12 C55 1.398(2) . ?
C13 C14 1.458(2) . ?
C13 C53 1.397(2) . ?
C14 C15 1.423(2) . ?
C14 C19 1.413(2) . ?
C15 H15 0.9300 . ?
C15 C16 1.371(2) . ?
C16 H16 0.9300 . ?
C16 C17 1.421(2) . ?
C17 H17 0.9300 . ?
C17 C18 1.366(3) . ?
C18 C19 1.439(2) . ?
C18 C22 1.504(2) . ?
C19 C20 1.400(2) . ?
C20 C21 1.431(2) . ?
C20 C52 1.388(2) . ?
C21 C22 1.415(2) . ?
C21 C26 1.380(2) . ?
C22 C23 1.397(3) . ?
C23 H23 0.9300 . ?
C23 C24 1.420(3) . ?
C24 H24 0.9300 . ?
C24 C25 1.401(2) . ?
C25 C26 1.404(2) . ?
C25 C29 1.506(2) . ?
C26 C27 1.427(2) . ?
C27 C28 1.397(2) . ?
C27 C51 1.386(2) . ?
C28 C29 1.438(2) . ?
C28 C33 1.417(2) . ?
C29 C30 1.372(3) . ?
C30 H30 0.9300 . ?
C30 C31 1.415(3) . ?
C31 H31 0.9300 . ?
C31 C32 1.381(2) . ?
C32 H32 0.9300 . ?
C32 C33 1.419(2) . ?
C33 C34 1.452(2) . ?
C34 C35 1.486(2) . ?
C34 C50 1.395(2) . ?
C35 C36 1.428(2) . ?
C35 C48 1.391(2) . ?
C36 C37 1.415(2) . ?
C36 C41 1.419(2) . ?
C37 H37 0.9300 . ?
C37 C38 1.363(2) . ?
C38 H38 0.9300 . ?
C38 C39 1.405(2) . ?
C39 C40 1.377(2) . ?
C39 C65 1.529(2) . ?
C40 H40 0.9300 . ?
C40 C41 1.409(2) . ?
C41 C42 1.454(2) . ?
C42 C43 1.409(2) . ?
C42 C47 1.425(2) . ?
C43 H43 0.9300 . ?
C43 C44 1.373(2) . ?
C44 C45 1.403(2) . ?
C44 C69 1.540(2) . ?
C45 H45 0.9300 . ?
C45 C46 1.387(2) . ?
C46 C47 1.422(2) . ?
C47 C48 1.440(2) . ?
C48 C49 1.477(2) . ?
C49 C50 1.4596(19) . ?
C49 C54 1.386(2) . ?
C50 C51 1.403(2) . ?
C51 C52 1.420(2) . ?
C52 C53 1.405(2) . ?
C53 C54 1.468(2) . ?
C54 C55 1.480(2) . ?
C55 C56 1.448(2) . ?
C57 C58 1.501(4) . ?
C57 C59 1.561(4) . ?
C57 C60 1.516(3) . ?
C58 H58A 0.9600 . ?
C58 H58B 0.9600 . ?
C58 H58C 0.9600 . ?
C59 H59A 0.9600 . ?
C59 H59B 0.9600 . ?
C59 H59C 0.9600 . ?
C60 H60A 0.9600 . ?
C60 H60B 0.9600 . ?
C60 H60C 0.9600 . ?
C61 C62 1.518(3) . ?
C61 C63 1.531(4) . ?
C61 C64 1.526(3) . ?
C62 H62A 0.9600 . ?
C62 H62B 0.9600 . ?
C62 H62C 0.9600 . ?
C63 H63A 0.9600 . ?
C63 H63B 0.9600 . ?
C63 H63C 0.9600 . ?
C64 H64A 0.9600 . ?
C64 H64B 0.9600 . ?
C64 H64C 0.9600 . ?
C65 C66 1.536(3) . ?
C65 C67 1.529(3) . ?
C65 C68 1.532(3) . ?
C66 H66A 0.9600 . ?
C66 H66B 0.9600 . ?
C66 H66C 0.9600 . ?
C67 H67A 0.9600 . ?
C67 H67B 0.9600 . ?
C67 H67C 0.9600 . ?
C68 H68A 0.9600 . ?
C68 H68B 0.9600 . ?
C68 H68C 0.9600 . ?
C69 C70 1.525(2) . ?
C69 C71 1.535(3) . ?
C69 C72 1.528(3) . ?
C70 H70A 0.9600 . ?
C70 H70B 0.9600 . ?
C70 H70C 0.9600 . ?
C71 H71A 0.9600 . ?
C71 H71B 0.9600 . ?
C71 H71C 0.9600 . ?
C72 H72A 0.9600 . ?
C72 H72B 0.9600 . ?
C72 H72C 0.9600 . ?
C1A C2A 1.382(4) . ?
C1A C6A 1.389(4) . ?
C1A C7A 1.489(4) . ?
C2A H2A 0.9300 . ?
C2A C3A 1.358(4) . ?
C3A H3A 0.9300 . ?
C3A C4A 1.372(5) . ?
C4A H4A 0.9300 . ?
C4A C5A 1.364(5) . ?
C5A H5A 0.9300 . ?
C5A C6A 1.366(5) . ?
C6A H6A 0.9300 . ?
C7A H7AA 0.9600 . ?
C7A H7AB 0.9600 . ?
C7A H7AC 0.9600 . ?
C1A' C2A' 1.382(9) . ?
C1A' C6A' 1.380(9) . ?
C1A' C7A' 1.465(9) . ?
C2A' H2A' 0.9300 . ?
C2A' C3A' 1.362(9) . ?
C3A' H3A' 0.9300 . ?
C3A' C4A' 1.365(9) . ?
C4A' H4A' 0.9300 . ?
C4A' C5A' 1.370(9) . ?
C5A' H5A' 0.9300 . ?
C5A' C6A' 1.367(9) . ?
C6A' H6A' 0.9300 . ?
C7A' H7AD 0.9600 . ?
C7A' H7AE 0.9600 . ?
C7A' H7AF 0.9600 . ?
C1B C2B 1.373(6) . ?
C1B C6B 1.371(6) . ?
C1B C7B 1.449(9) . ?
C2B H2B 0.9300 . ?
C2B C3B 1.369(6) . ?
C3B H3B 0.9300 . ?
C3B C4B 1.355(6) . ?
C4B H4B 0.9300 . ?
C4B C5B 1.372(6) . ?
C5B H5B 0.9300 . ?
C5B C6B 1.359(6) . ?
C6B H6B 0.9300 . ?
C7B H7BA 0.9600 . ?
C7B H7BB 0.9600 . ?
C7B H7BC 0.9600 . ?
C1B' C2B' 1.384(7) . ?
C1B' C6B' 1.370(7) . ?
C1B' C7B' 1.455(9) . ?
C2B' H2B' 0.9300 . ?
C2B' C3B' 1.365(7) . ?
C3B' H3B' 0.9300 . ?
C3B' C4B' 1.370(7) . ?
C4B' H4B' 0.9300 . ?
C4B' C5B' 1.372(7) . ?
C5B' H5B' 0.9300 . ?
C5B' C6B' 1.375(7) . ?
C6B' H6B' 0.9300 . ?
C7B' H7BD 0.9600 . ?
C7B' H7BE 0.9600 . ?
C7B' H7BF 0.9600 . ?

loop_
_geom_torsion_atom_site_label_1
_geom_torsion_atom_site_label_2
_geom_torsion_atom_site_label_3
_geom_torsion_atom_site_label_4
_geom_torsion
_geom_torsion_site_symmetry_1
_geom_torsion_site_symmetry_2
_geom_torsion_site_symmetry_3
_geom_torsion_site_symmetry_4
_geom_torsion_publ_flag
C1 C2 C3 C4 7.0(3) . . . . ?
C1 C2 C3 C57 -176.96(18) . . . . ?
C1 C46 C47 C42 150.00(15) . . . . ?
C1 C46 C47 C48 -28.9(2) . . . . ?
C2 C1 C46 C45 53.98(18) . . . . ?
C2 C1 C46 C47 -108.08(17) . . . . ?
C2 C1 C56 C5 -16.7(2) . . . . ?
C2 C1 C56 C55 154.87(16) . . . . ?
C2 C3 C4 C5 -7.9(3) . . . . ?
C2 C3 C57 C58 53.2(3) . . . . ?
C2 C3 C57 C59 -66.2(2) . . . . ?
C2 C3 C57 C60 175.91(19) . . . . ?
C3 C4 C5 C6 177.64(16) . . . . ?
C3 C4 C5 C56 -3.7(3) . . . . ?
C4 C3 C57 C58 -131.1(3) . . . . ?
C4 C3 C57 C59 109.6(2) . . . . ?
C4 C3 C57 C60 -8.4(3) . . . . ?
C4 C5 C6 C7 -23.0(2) . . . . ?
C4 C5 C6 C11 157.93(16) . . . . ?
C4 C5 C56 C1 16.1(2) . . . . ?
C4 C5 C56 C55 -156.40(15) . . . . ?
C5 C6 C7 C8 -178.82(17) . . . . ?
C5 C6 C11 C10 178.43(15) . . . . ?
C5 C6 C11 C12 -0.6(2) . . . . ?
C6 C5 C56 C1 -165.21(14) . . . . ?
C6 C5 C56 C55 22.3(2) . . . . ?
C6 C7 C8 C9 0.2(3) . . . . ?
C6 C7 C8 C61 178.36(18) . . . . ?
C6 C11 C12 C13 -154.79(16) . . . . ?
C6 C11 C12 C55 20.4(2) . . . . ?
C7 C6 C11 C10 -0.7(2) . . . . ?
C7 C6 C11 C12 -179.72(15) . . . . ?
C7 C8 C9 C10 -0.3(3) . . . . ?
C7 C8 C61 C62 2.2(3) . . . . ?
C7 C8 C61 C63 -117.8(2) . . . . ?
C7 C8 C61 C64 122.9(2) . . . . ?
C8 C9 C10 C11 -0.1(3) . . . . ?
C9 C8 C61 C62 -179.7(2) . . . . ?
C9 C8 C61 C63 60.3(3) . . . . ?
C9 C8 C61 C64 -59.0(3) . . . . ?
C9 C10 C11 C6 0.6(3) . . . . ?
C9 C10 C11 C12 179.60(16) . . . . ?
C10 C11 C12 C13 26.2(3) . . . . ?
C10 C11 C12 C55 -158.64(16) . . . . ?
C11 C6 C7 C8 0.3(3) . . . . ?
C11 C12 C13 C14 30.2(3) . . . . ?
C11 C12 C13 C53 -174.80(16) . . . . ?
C11 C12 C55 C54 177.95(14) . . . . ?
C11 C12 C55 C56 -18.6(2) . . . . ?
C12 C13 C14 C15 -3.6(3) . . . . ?
C12 C13 C14 C19 159.93(16) . . . . ?
C12 C13 C53 C52 -169.50(15) . . . . ?
C12 C13 C53 C54 -9.42(18) . . . . ?
C12 C55 C56 C1 -174.70(15) . . . . ?
C12 C55 C56 C5 -3.1(2) . . . . ?
C13 C12 C55 C54 -6.10(18) . . . . ?
C13 C12 C55 C56 157.39(14) . . . . ?
C13 C14 C15 C16 158.23(17) . . . . ?
C13 C14 C19 C18 -153.77(16) . . . . ?
C13 C14 C19 C20 2.9(2) . . . . ?
C13 C53 C54 C49 -160.08(14) . . . . ?
C13 C53 C54 C55 5.89(18) . . . . ?
C14 C13 C53 C52 -11.2(2) . . . . ?
C14 C13 C53 C54 148.88(14) . . . . ?
C14 C15 C16 C17 -2.6(3) . . . . ?
C14 C19 C20 C21 -158.91(15) . . . . ?
C14 C19 C20 C52 -11.0(3) . . . . ?
C15 C14 C19 C18 12.2(2) . . . . ?
C15 C14 C19 C20 168.87(15) . . . . ?
C15 C16 C17 C18 5.0(3) . . . . ?
C16 C17 C18 C19 1.2(2) . . . . ?
C16 C17 C18 C22 -159.76(17) . . . . ?
C17 C18 C19 C14 -10.3(2) . . . . ?
C17 C18 C19 C20 -169.46(15) . . . . ?
C17 C18 C22 C21 167.44(18) . . . . ?
C17 C18 C22 C23 14.3(3) . . . . ?
C18 C19 C20 C21 0.92(18) . . . . ?
C18 C19 C20 C52 148.82(15) . . . . ?
C18 C22 C23 C24 145.04(18) . . . . ?
C19 C14 C15 C16 -5.6(2) . . . . ?
C19 C18 C22 C21 5.02(17) . . . . ?
C19 C18 C22 C23 -148.15(18) . . . . ?
C19 C20 C21 C22 2.46(19) . . . . ?
C19 C20 C21 C26 151.25(15) . . . . ?
C19 C20 C52 C51 -145.32(16) . . . . ?
C19 C20 C52 C53 7.8(2) . . . . ?
C20 C21 C22 C18 -4.61(18) . . . . ?
C20 C21 C22 C23 154.02(15) . . . . ?
C20 C21 C26 C25 -145.54(16) . . . . ?
C20 C21 C26 C27 -1.1(2) . . . . ?
C20 C52 C53 C13 3.2(2) . . . . ?
C20 C52 C53 C54 -154.51(15) . . . . ?
C21 C20 C52 C51 -1.9(2) . . . . ?
C21 C20 C52 C53 151.27(15) . . . . ?
C21 C22 C23 C24 -6.0(2) . . . . ?
C21 C26 C27 C28 -150.42(15) . . . . ?
C21 C26 C27 C51 -3.3(2) . . . . ?
C22 C18 C19 C14 155.48(15) . . . . ?
C22 C18 C19 C20 -3.69(18) . . . . ?
C22 C21 C26 C25 -0.4(2) . . . . ?
C22 C21 C26 C27 144.01(15) . . . . ?
C22 C23 C24 C25 0.3(3) . . . . ?
C23 C24 C25 C26 5.4(2) . . . . ?
C23 C24 C25 C29 -143.94(17) . . . . ?
C24 C25 C26 C21 -5.4(2) . . . . ?
C24 C25 C26 C27 -152.28(14) . . . . ?
C24 C25 C29 C28 145.77(17) . . . . ?
C24 C25 C29 C30 -16.9(3) . . . . ?
C25 C26 C27 C28 -1.96(17) . . . . ?
C25 C26 C27 C51 145.18(15) . . . . ?
C25 C29 C30 C31 158.66(17) . . . . ?
C26 C21 C22 C18 -152.54(14) . . . . ?
C26 C21 C22 C23 6.1(2) . . . . ?
C26 C25 C29 C28 -5.82(17) . . . . ?
C26 C25 C29 C30 -168.54(17) . . . . ?
C26 C27 C28 C29 -1.96(17) . . . . ?
C26 C27 C28 C33 158.35(14) . . . . ?
C26 C27 C51 C50 -150.83(15) . . . . ?
C26 C27 C51 C52 5.2(2) . . . . ?
C27 C28 C29 C25 4.80(17) . . . . ?
C27 C28 C29 C30 170.92(14) . . . . ?
C27 C28 C33 C32 -168.07(14) . . . . ?
C27 C28 C33 C34 -1.2(2) . . . . ?
C27 C51 C52 C20 -2.5(2) . . . . ?
C27 C51 C52 C53 -155.42(15) . . . . ?
C28 C27 C51 C50 -7.6(2) . . . . ?
C28 C27 C51 C52 148.35(15) . . . . ?
C28 C29 C30 C31 -2.6(2) . . . . ?
C28 C33 C34 C35 -175.34(16) . . . . ?
C28 C33 C34 C50 -10.7(2) . . . . ?
C29 C25 C26 C21 151.73(14) . . . . ?
C29 C25 C26 C27 4.81(17) . . . . ?
C29 C28 C33 C32 -10.8(2) . . . . ?
C29 C28 C33 C34 156.05(14) . . . . ?
C29 C30 C31 C32 -5.3(3) . . . . ?
C30 C31 C32 C33 5.3(3) . . . . ?
C31 C32 C33 C28 2.5(2) . . . . ?
C31 C32 C33 C34 -162.26(15) . . . . ?
C32 C33 C34 C35 -10.7(3) . . . . ?
C32 C33 C34 C50 153.91(16) . . . . ?
C33 C28 C29 C25 -155.02(14) . . . . ?
C33 C28 C29 C30 11.1(2) . . . . ?
C33 C34 C35 C36 -45.4(3) . . . . ?
C33 C34 C35 C48 150.76(17) . . . . ?
C33 C34 C50 C49 -151.22(13) . . . . ?
C33 C34 C50 C51 14.2(2) . . . . ?
C34 C35 C36 C37 13.4(3) . . . . ?
C34 C35 C36 C41 -158.10(15) . . . . ?
C34 C35 C48 C47 173.66(13) . . . . ?
C34 C35 C48 C49 7.34(17) . . . . ?
C34 C50 C51 C27 -4.8(2) . . . . ?
C34 C50 C51 C52 -161.00(15) . . . . ?
C35 C34 C50 C49 17.83(16) . . . . ?
C35 C34 C50 C51 -176.76(14) . . . . ?
C35 C36 C37 C38 -173.09(16) . . . . ?
C35 C36 C41 C40 171.52(15) . . . . ?
C35 C36 C41 C42 -8.8(2) . . . . ?
C35 C48 C49 C50 3.28(16) . . . . ?
C35 C48 C49 C54 -169.77(18) . . . . ?
C36 C35 C48 C47 8.7(2) . . . . ?
C36 C35 C48 C49 -157.63(14) . . . . ?
C36 C37 C38 C39 2.5(3) . . . . ?
C36 C41 C42 C43 -177.15(14) . . . . ?
C36 C41 C42 C47 1.2(2) . . . . ?
C37 C36 C41 C40 -0.4(2) . . . . ?
C37 C36 C41 C42 179.30(14) . . . . ?
C37 C38 C39 C40 -1.3(3) . . . . ?
C37 C38 C39 C65 178.96(17) . . . . ?
C38 C39 C40 C41 -0.8(3) . . . . ?
C38 C39 C65 C66 -51.6(2) . . . . ?
C38 C39 C65 C67 67.8(2) . . . . ?
C38 C39 C65 C68 -171.09(17) . . . . ?
C39 C40 C41 C36 1.6(2) . . . . ?
C39 C40 C41 C42 -178.10(16) . . . . ?
C40 C39 C65 C66 128.73(18) . . . . ?
C40 C39 C65 C67 -111.86(19) . . . . ?
C40 C39 C65 C68 9.2(3) . . . . ?
C40 C41 C42 C43 2.6(2) . . . . ?
C40 C41 C42 C47 -179.08(15) . . . . ?
C41 C36 C37 C38 -1.6(2) . . . . ?
C41 C42 C43 C44 175.83(15) . . . . ?
C41 C42 C47 C46 -168.05(14) . . . . ?
C41 C42 C47 C48 10.9(2) . . . . ?
C42 C43 C44 C45 -4.3(2) . . . . ?
C42 C43 C44 C69 -177.63(15) . . . . ?
C42 C47 C48 C35 -15.9(2) . . . . ?
C42 C47 C48 C49 147.42(15) . . . . ?
C43 C42 C47 C46 10.3(2) . . . . ?
C43 C42 C47 C48 -170.73(14) . . . . ?
C43 C44 C45 C46 3.3(2) . . . . ?
C43 C44 C69 C70 -12.7(2) . . . . ?
C43 C44 C69 C71 107.99(18) . . . . ?
C43 C44 C69 C72 -133.01(17) . . . . ?
C44 C45 C46 C1 -159.30(16) . . . . ?
C44 C45 C46 C47 4.5(2) . . . . ?
C45 C44 C69 C70 174.22(17) . . . . ?
C45 C44 C69 C71 -65.1(2) . . . . ?
C45 C44 C69 C72 53.9(2) . . . . ?
C45 C46 C47 C42 -11.1(2) . . . . ?
C45 C46 C47 C48 170.01(15) . . . . ?
C46 C1 C2 C3 -165.66(16) . . . . ?
C46 C1 C56 C5 152.66(15) . . . . ?
C46 C1 C56 C55 -35.8(2) . . . . ?
C46 C47 C48 C35 162.94(15) . . . . ?
C46 C47 C48 C49 -33.7(2) . . . . ?
C47 C42 C43 C44 -2.5(2) . . . . ?
C47 C48 C49 C50 -161.70(15) . . . . ?
C47 C48 C49 C54 25.3(3) . . . . ?
C48 C35 C36 C37 175.41(15) . . . . ?
C48 C35 C36 C41 3.9(2) . . . . ?
C48 C49 C50 C34 -13.66(17) . . . . ?
C48 C49 C50 C51 -179.01(14) . . . . ?
C48 C49 C54 C53 175.20(17) . . . . ?
C48 C49 C54 C55 14.7(3) . . . . ?
C49 C50 C51 C27 158.85(15) . . . . ?
C49 C50 C51 C52 2.7(2) . . . . ?
C49 C54 C55 C12 162.70(17) . . . . ?
C49 C54 C55 C56 1.4(3) . . . . ?
C50 C34 C35 C36 148.45(16) . . . . ?
C50 C34 C35 C48 -15.38(17) . . . . ?
C50 C49 C54 C53 2.8(2) . . . . ?
C50 C49 C54 C55 -157.67(16) . . . . ?
C50 C51 C52 C20 153.10(15) . . . . ?
C50 C51 C52 C53 0.2(2) . . . . ?
C51 C27 C28 C29 -149.62(14) . . . . ?
C51 C27 C28 C33 10.7(2) . . . . ?
C51 C52 C53 C13 156.34(15) . . . . ?
C51 C52 C53 C54 -1.4(2) . . . . ?
C52 C20 C21 C22 -145.08(16) . . . . ?
C52 C20 C21 C26 3.7(2) . . . . ?
C52 C53 C54 C49 -0.2(2) . . . . ?
C52 C53 C54 C55 165.79(14) . . . . ?
C53 C13 C14 C15 -155.67(17) . . . . ?
C53 C13 C14 C19 7.9(2) . . . . ?
C53 C54 C55 C12 0.34(17) . . . . ?
C53 C54 C55 C56 -160.93(15) . . . . ?
C54 C49 C50 C34 161.13(14) . . . . ?
C54 C49 C50 C51 -4.2(2) . . . . ?
C54 C55 C56 C1 -15.2(3) . . . . ?
C54 C55 C56 C5 156.32(15) . . . . ?
C55 C12 C13 C14 -145.43(17) . . . . ?
C55 C12 C13 C53 9.60(18) . . . . ?
C56 C1 C2 C3 5.6(2) . . . . ?
C56 C1 C46 C45 -115.93(17) . . . . ?
C56 C1 C46 C47 82.0(2) . . . . ?
C56 C5 C6 C7 158.30(16) . . . . ?
C56 C5 C6 C11 -20.8(2) . . . . ?
C57 C3 C4 C5 176.23(18) . . . . ?
C61 C8 C9 C10 -178.50(18) . . . . ?
C65 C39 C40 C41 178.94(16) . . . . ?
C69 C44 C45 C46 176.84(15) . . . . ?
C1A C2A C3A C4A 0.0(5) . . . . ?
C2A C1A C6A C5A -0.3(4) . . . . ?
C2A C3A C4A C5A 0.3(5) . . . . ?
C3A C4A C5A C6A -0.5(5) . . . . ?
C4A C5A C6A C1A 0.5(5) . . . . ?
C6A C1A C2A C3A 0.0(5) . . . . ?
C7A C1A C2A C3A 179.4(3) . . . . ?
C7A C1A C6A C5A -179.7(3) . . . . ?
C1A' C2A' C3A' C4A' -0.1(3) . . . . ?
C2A' C1A' C6A' C5A' 0.1(7) . . . . ?
C2A' C3A' C4A' C5A' 0.2(7) . . . . ?
C3A' C4A' C5A' C6A' -0.1(9) . . . . ?
C4A' C5A' C6A' C1A' 0.0(9) . . . . ?
C6A' C1A' C2A' C3A' -0.1(3) . . . . ?
C7A' C1A' C2A' C3A' 180.0(3) . . . . ?
C7A' C1A' C6A' C5A' -179.9(5) . . . . ?
C1B C2B C3B C4B 0.7(3) . . . . ?
C2B C1B C6B C5B -0.3(6) . . . . ?
C2B C3B C4B C5B -1.7(6) . . . . ?
C3B C4B C5B C6B 1.8(8) . . . . ?
C4B C5B C6B C1B -0.8(8) . . . . ?
C6B C1B C2B C3B 0.3(3) . . . . ?
C7B C1B C2B C3B 179.9(3) . . . . ?
C7B C1B C6B C5B -179.9(5) . . . . ?
C1B' C2B' C3B' C4B' -0.2(3) . . . . ?
C2B' C1B' C6B' C5B' 0.6(6) . . . . ?
C2B' C3B' C4B' C5B' 0.3(6) . . . . ?
C3B' C4B' C5B' C6B' 0.1(8) . . . . ?
C4B' C5B' C6B' C1B' -0.5(9) . . . . ?
C6B' C1B' C2B' C3B' -0.3(3) . . . . ?
C7B' C1B' C2B' C3B' 180.0(3) . . . . ?
C7B' C1B' C6B' C5B' -179.6(5) . . . . ?
